data_4087163
loop_
_publ_author_name
'Basiouny, Miriam M. I.'
'Schmidt, Joseph A. R.'

_publ_section_title
;
 Lanthanum-Catalyzed Double Hydrophosphinylation of Nitriles
;
_journal_issue 3
_journal_name_full Organometallics
_journal_page_first 721
_journal_paper_doi 10.1021/acs.organomet.6b00919
_journal_volume 36
_journal_year 2017
_chemical_formula_moiety 'C31 H26 F N O2 P2, C7 H3 F N'
_chemical_formula_sum 'C38 H29 F2 N2 O2 P2'
_chemical_formula_weight 645.57
_chemical_name_systematic
; 
 ? 
;
_space_group_IT_number 2
_symmetry_cell_setting triclinic
_symmetry_space_group_name_Hall '-P 1'
_symmetry_space_group_name_H-M 'P -1'
_atom_sites_solution_hydrogens geom
_atom_sites_solution_primary direct
_atom_sites_solution_secondary difmap
_audit_creation_method SHELXL-97
_cell_angle_alpha 117.098(3)
_cell_angle_beta 97.051(3)
_cell_angle_gamma 114.088(3)
_cell_formula_units_Z 2
_cell_length_a 12.696(3)
_cell_length_b 12.806(3)
_cell_length_c 12.853(3)
_cell_measurement_reflns_used 9997
_cell_measurement_temperature 100(2)
_cell_measurement_theta_max 31.80
_cell_measurement_theta_min 2.41
_cell_volume 1571.1(6)
_computing_cell_refinement 'Bruker SAINT v8.34A'
_computing_data_collection 'Bruker SMART v5.625'
_computing_data_reduction 'Bruker SAINT v8.34A'
_computing_molecular_graphics 'Bruker SHELXTL'
_computing_publication_material 'Bruker SHELXTL'
_computing_structure_refinement 'SHELXL-97 (Sheldrick, 2008)'
_computing_structure_solution 'SHELXS-97 (Sheldrick, 2008)'
_diffrn_ambient_temperature 100(2)
_diffrn_measured_fraction_theta_full 0.987
_diffrn_measured_fraction_theta_max 0.987
_diffrn_measurement_device_type 'Apex Duo'
_diffrn_measurement_method \w-scan
_diffrn_radiation_monochromator graphite
_diffrn_radiation_source 'fine-focus sealed tube'
_diffrn_radiation_type MoK\a
_diffrn_radiation_wavelength 0.71073
_diffrn_reflns_av_R_equivalents 0.0800
_diffrn_reflns_av_sigmaI/netI 0.0680
_diffrn_reflns_limit_h_max 18
_diffrn_reflns_limit_h_min -18
_diffrn_reflns_limit_k_max 18
_diffrn_reflns_limit_k_min -18
_diffrn_reflns_limit_l_max 19
_diffrn_reflns_limit_l_min -18
_diffrn_reflns_number 27420
_diffrn_reflns_theta_full 31.80
_diffrn_reflns_theta_max 31.80
_diffrn_reflns_theta_min 1.90
_exptl_absorpt_coefficient_mu 0.189
_exptl_absorpt_correction_type none
_exptl_crystal_colour colorless
_exptl_crystal_density_diffrn 1.365
_exptl_crystal_density_method 'not measured'
_exptl_crystal_description block
_exptl_crystal_F_000 670
_exptl_crystal_size_max 0.33
_exptl_crystal_size_mid 0.17
_exptl_crystal_size_min 0.13
_refine_diff_density_max 0.693
_refine_diff_density_min -0.506
_refine_diff_density_rms 0.068
_refine_ls_extinction_method none
_refine_ls_goodness_of_fit_ref 0.992
_refine_ls_hydrogen_treatment constr
_refine_ls_matrix_type full
_refine_ls_number_parameters 424
_refine_ls_number_reflns 10582
_refine_ls_number_restraints 0
_refine_ls_restrained_S_all 0.992
_refine_ls_R_factor_all 0.0630
_refine_ls_R_factor_gt 0.0455
_refine_ls_shift/su_max 0.001
_refine_ls_shift/su_mean 0.000
_refine_ls_structure_factor_coef Fsqd
_refine_ls_weighting_details 'calc w=1/[\s^2^(Fo^2^)+(0.1000P)^2^+0.0000P] where P=(Fo^2^+2Fc^2^)/3'
_refine_ls_weighting_scheme calc
_refine_ls_wR_factor_gt 0.1408
_refine_ls_wR_factor_ref 0.1538
_reflns_number_gt 8075
_reflns_number_total 10582
_reflns_threshold_expression >2sigma(I)
_cod_data_source_file om6b00919_si_002.cif
_cod_data_source_block Product2f
_cod_depositor_comments
;
The following automatic conversions were performed:

'_symmetry_cell_setting' value 'Triclinic' changed to 'triclinic'
according to
/home/data/users/saulius/crontab/automatic-downloads/current/ACS/lib/dictionaries/cif_core.dic
dictionary named 'cif_core.dic' version 2.4.2 from 2011-04-26.

Automatic conversion script
Id: cif_fix_values 4973 2017-02-22 13:04:09Z antanas 
;
_cod_original_cell_volume 1571.0(6)
_cod_original_sg_symbol_H-M P-1
_cod_database_code 4087163

loop_
_symmetry_equiv_pos_as_xyz
'x, y, z'
'-x, -y, -z'

loop_
_atom_site_label
_atom_site_type_symbol
_atom_site_fract_x
_atom_site_fract_y
_atom_site_fract_z
_atom_site_U_iso_or_equiv
_atom_site_adp_type
_atom_site_occupancy
_atom_site_symmetry_multiplicity
_atom_site_calc_flag
_atom_site_refinement_flags
P1 P 0.18905(3) 0.70846(3) 0.01740(3) 0.01467(8) Uani 1 1 d .
P2 P -0.09105(3) 0.77542(3) 0.09878(3) 0.01602(9) Uani 1 1 d .
F1 F 0.34555(9) 1.02835(10) 0.35190(9) 0.0384(2) Uani 1 1 d .
O1 O 0.14069(8) 0.56217(9) -0.02507(9) 0.01846(18) Uani 1 1 d .
O2 O -0.03199(9) 0.90775(10) 0.10731(9) 0.02089(19) Uani 1 1 d .
N1 N -0.00452(9) 0.70538(11) 0.07623(10) 0.0162(2) Uani 1 1 d .
H1B H -0.0414 0.6152 0.0261 0.019 Uiso 1 1 calc R
C1 C 0.13135(11) 0.78915(12) 0.13719(12) 0.0166(2) Uani 1 1 d .
H1A H 0.1602 0.8844 0.1589 0.020 Uiso 1 1 calc R
C2 C 0.18411(12) 0.79805(14) 0.25632(12) 0.0198(2) Uani 1 1 d .
C3 C 0.29071(13) 0.91721(15) 0.35794(14) 0.0259(3) Uani 1 1 d .
C4 C 0.34267(14) 0.92919(17) 0.46681(14) 0.0319(4) Uani 1 1 d .
H4A H 0.4146 1.0133 0.5349 0.038 Uiso 1 1 calc R
C5 C 0.28778(15) 0.81641(18) 0.47453(15) 0.0328(3) Uani 1 1 d .
H5A H 0.3234 0.8220 0.5477 0.039 Uiso 1 1 calc R
C6 C 0.18085(15) 0.69499(18) 0.37583(15) 0.0301(3) Uani 1 1 d .
H6A H 0.1425 0.6181 0.3820 0.036 Uiso 1 1 calc R
C7 C 0.12993(13) 0.68628(15) 0.26746(13) 0.0234(3) Uani 1 1 d .
H7A H 0.0570 0.6027 0.2000 0.028 Uiso 1 1 calc R
C8 C 0.14194(11) 0.72363(12) -0.11102(12) 0.0168(2) Uani 1 1 d .
C9 C 0.09921(12) 0.81125(14) -0.10223(13) 0.0208(3) Uani 1 1 d .
H9A H 0.0952 0.8680 -0.0249 0.025 Uiso 1 1 calc R
C10 C 0.06257(13) 0.81577(15) -0.20607(14) 0.0239(3) Uani 1 1 d .
H10A H 0.0342 0.8759 -0.1994 0.029 Uiso 1 1 calc R
C11 C 0.06758(13) 0.73203(15) -0.31965(14) 0.0249(3) Uani 1 1 d .
H11A H 0.0413 0.7340 -0.3909 0.030 Uiso 1 1 calc R
C12 C 0.11094(14) 0.64539(15) -0.32924(13) 0.0259(3) Uani 1 1 d .
H12A H 0.1152 0.5893 -0.4066 0.031 Uiso 1 1 calc R
C13 C 0.14791(13) 0.64093(14) -0.22573(13) 0.0216(3) Uani 1 1 d .
H13A H 0.1774 0.5817 -0.2326 0.026 Uiso 1 1 calc R
C14 C 0.35692(11) 0.80912(12) 0.08781(12) 0.0159(2) Uani 1 1 d .
C15 C 0.42675(12) 0.93329(14) 0.09911(14) 0.0220(3) Uani 1 1 d .
H15A H 0.3859 0.9672 0.0685 0.026 Uiso 1 1 calc R
C16 C 0.55676(13) 1.00787(15) 0.15546(14) 0.0265(3) Uani 1 1 d .
H16A H 0.6046 1.0922 0.1627 0.032 Uiso 1 1 calc R
C17 C 0.61581(12) 0.95801(15) 0.20097(13) 0.0234(3) Uani 1 1 d .
H17A H 0.7043 1.0086 0.2392 0.028 Uiso 1 1 calc R
C18 C 0.54698(13) 0.83525(15) 0.19116(13) 0.0224(3) Uani 1 1 d .
H18A H 0.5881 0.8024 0.2231 0.027 Uiso 1 1 calc R
C19 C 0.41753(12) 0.76024(13) 0.13442(13) 0.0191(2) Uani 1 1 d .
H19A H 0.3702 0.6759 0.1273 0.023 Uiso 1 1 calc R
C20 C -0.12448(11) 0.80178(14) 0.23848(12) 0.0182(2) Uani 1 1 d .
C21 C -0.15773(13) 0.70174(15) 0.26627(14) 0.0243(3) Uani 1 1 d .
H21A H -0.1604 0.6188 0.2126 0.029 Uiso 1 1 calc R
C22 C -0.18681(14) 0.72373(17) 0.37237(15) 0.0286(3) Uani 1 1 d .
H22A H -0.2097 0.6557 0.3910 0.034 Uiso 1 1 calc R
C23 C -0.18238(14) 0.84597(17) 0.45152(14) 0.0284(3) Uani 1 1 d .
H23A H -0.2027 0.8606 0.5237 0.034 Uiso 1 1 calc R
C24 C -0.14836(13) 0.94633(16) 0.42522(14) 0.0256(3) Uani 1 1 d .
H24A H -0.1452 1.0295 0.4793 0.031 Uiso 1 1 calc R
C25 C -0.11900(12) 0.92434(14) 0.31949(13) 0.0212(3) Uani 1 1 d .
H25A H -0.0949 0.9933 0.3019 0.025 Uiso 1 1 calc R
C26 C -0.23696(12) 0.63909(13) -0.03328(13) 0.0186(2) Uani 1 1 d .
C27 C -0.23760(13) 0.56485(15) -0.15394(13) 0.0230(3) Uani 1 1 d .
H27A H -0.1611 0.5802 -0.1647 0.028 Uiso 1 1 calc R
C28 C -0.34990(14) 0.46845(16) -0.25840(14) 0.0280(3) Uani 1 1 d .
H28A H -0.3499 0.4180 -0.3401 0.034 Uiso 1 1 calc R
C29 C -0.46236(14) 0.44599(16) -0.24289(15) 0.0276(3) Uani 1 1 d .
H29A H -0.5389 0.3804 -0.3141 0.033 Uiso 1 1 calc R
C30 C -0.46247(13) 0.51885(17) -0.12444(15) 0.0300(3) Uani 1 1 d .
H30A H -0.5392 0.5036 -0.1143 0.036 Uiso 1 1 calc R
C31 C -0.35042(13) 0.61508(16) -0.01921(14) 0.0258(3) Uani 1 1 d .
H31A H -0.3513 0.6645 0.0623 0.031 Uiso 1 1 calc R
F80 F 0.41864(19) 1.3463(3) 0.47810(19) 0.0449(5) Uani 0.50 1 d P
F81 F 0.53618(18) 1.2649(2) 0.15234(18) 0.0351(4) Uani 0.50 1 d P
N99 N 0.71357(16) 1.4588(2) 0.46491(18) 0.0527(4) Uani 1 1 d .
C80 C 0.60986(17) 1.3931(2) 0.39950(19) 0.0403(4) Uani 1 1 d .
C81 C 0.48067(16) 1.31303(19) 0.31846(19) 0.0369(4) Uani 1 1 d .
C82 C 0.38774(17) 1.3007(2) 0.3683(2) 0.0428(4) Uani 1 1 d .
C83 C 0.26366(16) 1.2272(2) 0.2907(2) 0.0403(4) Uani 1 1 d .
H83A H 0.2015 1.2199 0.3260 0.048 Uiso 1 1 calc R
C84 C 0.23024(17) 1.16403(18) 0.16145(19) 0.0371(4) Uani 1 1 d .
H84A H 0.1450 1.1140 0.1081 0.044 Uiso 1 1 calc R
C85 C 0.31994(17) 1.17336(17) 0.10979(19) 0.0385(4) Uani 1 1 d .
H85A H 0.2966 1.1286 0.0209 0.046 Uiso 1 1 calc R
C86 C 0.44502(17) 1.24870(18) 0.18834(19) 0.0378(4) Uani 1 1 d .

loop_
_atom_site_aniso_label
_atom_site_aniso_U_11
_atom_site_aniso_U_22
_atom_site_aniso_U_33
_atom_site_aniso_U_23
_atom_site_aniso_U_13
_atom_site_aniso_U_12
P1 0.01165(14) 0.01348(15) 0.01863(16) 0.00894(12) 0.00721(12) 0.00603(11)
P2 0.01460(15) 0.01727(15) 0.02110(16) 0.01218(13) 0.01003(12) 0.00961(12)
F1 0.0334(5) 0.0261(5) 0.0359(5) 0.0122(4) 0.0106(4) 0.0067(4)
O1 0.0167(4) 0.0147(4) 0.0235(5) 0.0110(4) 0.0087(4) 0.0071(3)
O2 0.0231(5) 0.0183(4) 0.0284(5) 0.0152(4) 0.0142(4) 0.0128(4)
N1 0.0107(4) 0.0145(5) 0.0221(5) 0.0093(4) 0.0074(4) 0.0064(4)
C1 0.0124(5) 0.0150(5) 0.0201(6) 0.0087(5) 0.0075(4) 0.0063(4)
C2 0.0155(5) 0.0229(6) 0.0193(6) 0.0097(5) 0.0091(5) 0.0106(5)
C3 0.0191(6) 0.0244(7) 0.0235(7) 0.0071(5) 0.0100(5) 0.0097(5)
C4 0.0210(7) 0.0373(8) 0.0207(7) 0.0057(6) 0.0045(5) 0.0151(6)
C5 0.0330(8) 0.0459(9) 0.0210(7) 0.0155(7) 0.0090(6) 0.0260(7)
C6 0.0323(8) 0.0379(8) 0.0261(7) 0.0188(6) 0.0121(6) 0.0220(7)
C7 0.0202(6) 0.0255(7) 0.0221(6) 0.0126(5) 0.0068(5) 0.0112(5)
C8 0.0125(5) 0.0154(5) 0.0209(6) 0.0105(5) 0.0071(4) 0.0057(4)
C9 0.0204(6) 0.0201(6) 0.0273(7) 0.0150(5) 0.0132(5) 0.0117(5)
C10 0.0222(6) 0.0269(7) 0.0337(7) 0.0217(6) 0.0142(6) 0.0151(5)
C11 0.0214(6) 0.0281(7) 0.0262(7) 0.0182(6) 0.0078(5) 0.0105(5)
C12 0.0290(7) 0.0264(7) 0.0201(6) 0.0113(5) 0.0094(5) 0.0147(6)
C13 0.0219(6) 0.0214(6) 0.0219(6) 0.0110(5) 0.0086(5) 0.0129(5)
C14 0.0135(5) 0.0158(5) 0.0181(5) 0.0089(4) 0.0081(4) 0.0073(4)
C15 0.0165(6) 0.0203(6) 0.0289(7) 0.0159(5) 0.0072(5) 0.0072(5)
C16 0.0178(6) 0.0231(7) 0.0308(7) 0.0160(6) 0.0074(5) 0.0042(5)
C17 0.0146(5) 0.0256(7) 0.0233(6) 0.0115(5) 0.0072(5) 0.0077(5)
C18 0.0181(6) 0.0258(7) 0.0228(6) 0.0121(5) 0.0071(5) 0.0129(5)
C19 0.0170(5) 0.0183(6) 0.0222(6) 0.0113(5) 0.0082(5) 0.0091(5)
C20 0.0149(5) 0.0220(6) 0.0209(6) 0.0129(5) 0.0091(5) 0.0105(5)
C21 0.0260(7) 0.0256(7) 0.0277(7) 0.0176(6) 0.0149(6) 0.0143(6)
C22 0.0273(7) 0.0346(8) 0.0309(8) 0.0234(7) 0.0163(6) 0.0145(6)
C23 0.0216(6) 0.0406(8) 0.0251(7) 0.0198(6) 0.0132(5) 0.0153(6)
C24 0.0215(6) 0.0312(7) 0.0233(7) 0.0123(6) 0.0103(5) 0.0159(6)
C25 0.0171(6) 0.0250(6) 0.0241(6) 0.0139(5) 0.0095(5) 0.0124(5)
C26 0.0169(5) 0.0211(6) 0.0235(6) 0.0151(5) 0.0096(5) 0.0110(5)
C27 0.0210(6) 0.0299(7) 0.0232(6) 0.0170(6) 0.0101(5) 0.0145(5)
C28 0.0274(7) 0.0329(8) 0.0220(7) 0.0156(6) 0.0070(6) 0.0147(6)
C29 0.0209(6) 0.0308(7) 0.0279(7) 0.0190(6) 0.0046(5) 0.0093(6)
C30 0.0175(6) 0.0365(8) 0.0366(8) 0.0232(7) 0.0109(6) 0.0114(6)
C31 0.0190(6) 0.0302(7) 0.0289(7) 0.0162(6) 0.0122(5) 0.0129(6)
F80 0.0370(11) 0.0662(15) 0.0303(10) 0.0300(10) 0.0130(9) 0.0226(11)
F81 0.0365(10) 0.0396(11) 0.0321(10) 0.0180(8) 0.0197(8) 0.0228(9)
N99 0.0350(8) 0.0652(12) 0.0588(11) 0.0328(9) 0.0216(8) 0.0281(9)
C80 0.0358(9) 0.0491(11) 0.0509(11) 0.0332(9) 0.0222(8) 0.0261(8)
C81 0.0308(8) 0.0377(9) 0.0587(11) 0.0358(9) 0.0194(8) 0.0200(7)
C82 0.0349(9) 0.0579(12) 0.0587(12) 0.0473(10) 0.0208(8) 0.0248(9)
C83 0.0314(8) 0.0549(11) 0.0584(12) 0.0458(10) 0.0225(8) 0.0237(8)
C84 0.0336(8) 0.0309(8) 0.0537(11) 0.0292(8) 0.0143(8) 0.0168(7)
C85 0.0432(9) 0.0263(8) 0.0468(10) 0.0196(7) 0.0162(8) 0.0200(7)
C86 0.0366(9) 0.0295(8) 0.0564(11) 0.0264(8) 0.0216(8) 0.0207(7)

loop_
_atom_type_symbol
_atom_type_description
_atom_type_scat_dispersion_real
_atom_type_scat_dispersion_imag
_atom_type_scat_source
C C 0.0033 0.0016 'International Tables Vol C Tables 4.2.6.8 and 6.1.1.4'
H H 0.0000 0.0000 'International Tables Vol C Tables 4.2.6.8 and 6.1.1.4'
N N 0.0061 0.0033 'International Tables Vol C Tables 4.2.6.8 and 6.1.1.4'
O O 0.0106 0.0060 'International Tables Vol C Tables 4.2.6.8 and 6.1.1.4'
F F 0.0171 0.0103 'International Tables Vol C Tables 4.2.6.8 and 6.1.1.4'
P P 0.1023 0.0942 'International Tables Vol C Tables 4.2.6.8 and 6.1.1.4'

loop_
_geom_angle_atom_site_label_1
_geom_angle_atom_site_label_2
_geom_angle_atom_site_label_3
_geom_angle
O1 P1 C14 110.92(5)
O1 P1 C8 112.41(6)
C14 P1 C8 107.62(6)
O1 P1 C1 111.00(6)
C14 P1 C1 107.48(6)
C8 P1 C1 107.18(6)
O2 P2 N1 112.23(5)
O2 P2 C26 115.11(6)
N1 P2 C26 102.26(6)
O2 P2 C20 110.00(6)
N1 P2 C20 111.05(6)
C26 P2 C20 105.83(6)
C1 N1 P2 121.79(8)
N1 C1 C2 114.54(10)
N1 C1 P1 105.73(8)
C2 C1 P1 109.58(8)
C3 C2 C7 116.66(13)
C3 C2 C1 121.42(13)
C7 C2 C1 121.90(11)
F1 C3 C4 117.89(13)
F1 C3 C2 118.72(13)
C4 C3 C2 123.37(15)
C5 C4 C3 118.64(14)
C4 C5 C6 120.30(14)
C5 C6 C7 119.76(15)
C6 C7 C2 121.25(13)
C9 C8 C13 119.09(12)
C9 C8 P1 123.72(10)
C13 C8 P1 117.19(10)
C10 C9 C8 120.45(13)
C11 C10 C9 119.85(13)
C10 C11 C12 120.23(13)
C13 C12 C11 120.06(13)
C12 C13 C8 120.31(13)
C15 C14 C19 119.79(11)
C15 C14 P1 122.36(10)
C19 C14 P1 117.84(9)
C14 C15 C16 120.02(13)
C17 C16 C15 119.63(13)
C18 C17 C16 120.70(12)
C17 C18 C19 119.87(13)
C18 C19 C14 119.99(12)
C25 C20 C21 119.30(13)
C25 C20 P2 119.02(10)
C21 C20 P2 121.66(10)
C22 C21 C20 120.04(13)
C21 C22 C23 119.97(14)
C24 C23 C22 120.35(14)
C25 C24 C23 119.59(14)
C24 C25 C20 120.75(13)
C31 C26 C27 119.04(13)
C31 C26 P2 120.69(11)
C27 C26 P2 119.98(10)
C28 C27 C26 120.31(13)
C27 C28 C29 119.98(14)
C30 C29 C28 120.05(14)
C29 C30 C31 120.34(14)
C30 C31 C26 120.29(14)
N99 C80 C81 179.2(2)
C86 C81 C82 118.23(17)
C86 C81 C80 120.76(17)
C82 C81 C80 120.99(19)
F80 C82 C83 121.4(2)
F80 C82 C81 117.2(2)
C83 C82 C81 121.07(19)
C82 C83 C84 119.75(18)
C85 C84 C83 120.33(17)
C84 C85 C86 119.76(18)
F81 C86 C81 113.39(18)
F81 C86 C85 125.7(2)
C81 C86 C85 120.86(17)

loop_
_geom_bond_atom_site_label_1
_geom_bond_atom_site_label_2
_geom_bond_distance
P1 O1 1.4939(10)
P1 C14 1.8011(13)
P1 C8 1.8068(14)
P1 C1 1.8494(13)
P2 O2 1.4897(10)
P2 N1 1.6556(11)
P2 C26 1.8025(14)
P2 C20 1.8083(14)
F1 C3 1.3497(18)
N1 C1 1.4602(15)
C1 C2 1.5274(19)
C2 C3 1.3895(19)
C2 C7 1.396(2)
C3 C4 1.383(2)
C4 C5 1.381(3)
C5 C6 1.388(2)
C6 C7 1.396(2)
C8 C9 1.4008(18)
C8 C13 1.4042(19)
C9 C10 1.393(2)
C10 C11 1.392(2)
C11 C12 1.393(2)
C12 C13 1.390(2)
C14 C15 1.3939(18)
C14 C19 1.4016(18)
C15 C16 1.3967(19)
C16 C17 1.391(2)
C17 C18 1.386(2)
C18 C19 1.3909(18)
C20 C25 1.3988(19)
C20 C21 1.3998(19)
C21 C22 1.391(2)
C22 C23 1.397(2)
C23 C24 1.390(2)
C24 C25 1.388(2)
C26 C31 1.3984(18)
C26 C27 1.3987(19)
C27 C28 1.394(2)
C28 C29 1.396(2)
C29 C30 1.377(2)
C30 C31 1.396(2)
F80 C82 1.189(3)
F81 C86 1.273(3)
N99 C80 1.152(2)
C80 C81 1.436(3)
C81 C86 1.391(3)
C81 C82 1.397(3)
C82 C83 1.382(3)
C83 C84 1.385(3)
C84 C85 1.378(3)
C85 C86 1.393(3)
